data_4304264
loop_
_publ_author_name
'Long-Sheng Wang'
'Tian-Lu Sheng'
'Xin Wang'
'Dong-Bo Chen'
'Sheng-Min Hu'
'Rui-Biao Fu'
'Sheng-Chang Xiang'
'Xin-Tao Wu'

_publ_section_title
;
Self-Assembly of Luminescent Sn(IV)/Cu/S Clusters Using Metal Thiolates as
Metalloligands
;
_journal_name_full 'Inorganic Chemistry'
_journal_page_first 4054
_journal_page_last 4059
_journal_paper_doi 10.1021/ic701741m
_journal_volume 47
_journal_year 2008
_chemical_formula_sum 'C82 H84 Br0 Cu2 N2 O3 P4 S5 Sn'
_chemical_formula_weight 1675.46
_chemical_name_systematic
; 
 ? 
;
_space_group_IT_number 56
_symmetry_cell_setting orthorhombic
_symmetry_space_group_name_Hall '-P 2ab 2ac'
_symmetry_space_group_name_H-M 'P c c n'
_atom_sites_solution_hydrogens geom
_atom_sites_solution_primary direct
_atom_sites_solution_secondary difmap
_audit_creation_method SHELXL-97
_cell_angle_alpha 90.00
_cell_angle_beta 90.00
_cell_angle_gamma 90.00
_cell_formula_units_Z 4
_cell_length_a 18.1073(3)
_cell_length_b 18.6699(2)
_cell_length_c 23.1699(4)
_cell_measurement_reflns_used 152
_cell_measurement_temperature 293(2)
_cell_measurement_theta_max 25.15
_cell_measurement_theta_min 1.76
_cell_volume 7832.9(2)
_computing_cell_refinement 'Siemens SMART'
_computing_data_collection 'Siemens SMART'
_computing_data_reduction 'Siemens XPREP'
_computing_molecular_graphics 'Bruker SHELXTL'
_computing_publication_material 'Bruker SHELXTL'
_computing_structure_refinement 'Siemens SHELXTL'
_computing_structure_solution 'Siemens SHELXTL'
_diffrn_ambient_temperature 293(2)
_diffrn_measured_fraction_theta_full 0.992
_diffrn_measured_fraction_theta_max 0.992
_diffrn_measurement_device_type 'CCD area detector'
_diffrn_measurement_method 'phi and omega scans'
_diffrn_radiation_monochromator graphite
_diffrn_radiation_source 'fine-focus sealed tube'
_diffrn_radiation_type MoK\a
_diffrn_radiation_wavelength 0.71073
_diffrn_reflns_av_R_equivalents 0.0572
_diffrn_reflns_av_sigmaI/netI 0.0539
_diffrn_reflns_limit_h_max 20
_diffrn_reflns_limit_h_min -21
_diffrn_reflns_limit_k_max 22
_diffrn_reflns_limit_k_min -14
_diffrn_reflns_limit_l_max 27
_diffrn_reflns_limit_l_min -18
_diffrn_reflns_number 18651
_diffrn_reflns_theta_full 25.15
_diffrn_reflns_theta_max 25.15
_diffrn_reflns_theta_min 1.76
_diffrn_standards_decay_% 0
_diffrn_standards_interval_count 0
_diffrn_standards_interval_time .
_diffrn_standards_number 0
_exptl_absorpt_coefficient_mu 1.118
_exptl_absorpt_correction_T_max 1.0000
_exptl_absorpt_correction_T_min .8019
_exptl_absorpt_correction_type empirical
_exptl_absorpt_process_details 'SADABS (Sheldrick, 1996)'
_exptl_crystal_colour yellow
_exptl_crystal_density_diffrn 1.421
_exptl_crystal_density_method 'not measured'
_exptl_crystal_description block
_exptl_crystal_F_000 3448
_exptl_crystal_size_max .38
_exptl_crystal_size_mid .34
_exptl_crystal_size_min .30
_refine_diff_density_max 0.587
_refine_diff_density_min -0.544
_refine_diff_density_rms 0.085
_refine_ls_extinction_method none
_refine_ls_goodness_of_fit_ref 1.166
_refine_ls_hydrogen_treatment constr
_refine_ls_matrix_type full
_refine_ls_number_parameters 448
_refine_ls_number_reflns 6961
_refine_ls_number_restraints 0
_refine_ls_restrained_S_all 1.166
_refine_ls_R_factor_gt 0.0619
_refine_ls_shift/su_max 0.000
_refine_ls_shift/su_mean 0.000
_refine_ls_structure_factor_coef Fsqd
_refine_ls_weighting_details 'calc w=1/[\s^2^(Fo^2^)+(0.0153P)^2^+33.8212P] where P=(Fo^2^+2Fc^2^)/3'
_refine_ls_weighting_scheme calc
_refine_ls_wR_factor_gt 0.1084
_refine_ls_wR_factor_ref 0.1337
_reflns_number_gt 4217
_reflns_number_total 6961
_reflns_threshold_expression >2sigma(I)
_cod_data_source_file ic701741m-file002_2.cif
_cod_data_source_block 1b
_cod_depositor_comments
;
The following automatic conversions were performed:
'_symmetry_cell_setting' value 'Orthorhombic' changed to 'orthorhombic'
according to '/home/saulius/struct/CIF-dictionaries/cif_core.dic'
dictionary named 'cif_core.dic' version 2.4.1 from 2010-06-29.

Automatic conversion script
Id: cif_fix_enum 1527 2010-12-29 10:47:43Z saulius 
;
_cod_database_code 4304264
_refine_ls_r_factor_ref 0.1212

loop_
_symmetry_equiv_pos_as_xyz
'x, y, z'
'-x+1/2, -y+1/2, z'
'-x, y+1/2, -z+1/2'
'x+1/2, -y, -z+1/2'
'-x, -y, -z'
'x-1/2, y-1/2, -z'
'x, -y-1/2, z-1/2'
'-x-1/2, y, z-1/2'

loop_
_atom_site_label
_atom_site_type_symbol
_atom_site_fract_x
_atom_site_fract_y
_atom_site_fract_z
_atom_site_U_iso_or_equiv
_atom_site_adp_type
_atom_site_occupancy
_atom_site_symmetry_multiplicity
_atom_site_calc_flag
_atom_site_refinement_flags
_atom_site_disorder_assembly
_atom_site_disorder_group
Sn1 Sn 0.7500 0.7500 0.28777(2) 0.03996(17) Uani 1 2 d S . .
Cu2 Cu 0.88529(4) 0.74432(4) 0.38756(3) 0.0396(2) Uani 1 1 d . . .
S1 S 0.7500 0.7500 0.38920(9) 0.0378(5) Uani 1 2 d S . .
S2 S 0.60730(8) 0.74849(12) 0.28533(7) 0.0480(4) Uani 1 1 d . . .
S3 S 0.75648(12) 0.63977(11) 0.23330(9) 0.0667(6) Uani 1 1 d . . .
P1 P 0.92883(9) 0.84987(9) 0.42468(8) 0.0378(4) Uani 1 1 d . . .
P2 P 0.93333(10) 0.64540(9) 0.43045(8) 0.0395(4) Uani 1 1 d . . .
C1 C 0.5951(5) 0.8324(6) 0.2487(4) 0.101(4) Uani 1 1 d . . .
H1A H 0.5780 0.8213 0.2101 0.121 Uiso 1 1 calc R . .
H1B H 0.5548 0.8570 0.2680 0.121 Uiso 1 1 calc R . .
C2 C 0.6481(6) 0.8783(6) 0.2434(8) 0.185(8) Uani 1 1 d . . .
H2A H 0.6454 0.9082 0.2775 0.222 Uiso 1 1 calc R . .
H2B H 0.6340 0.9086 0.2112 0.222 Uiso 1 1 calc R . .
C3 C 0.0690(11) 0.9068(9) 0.2575(7) 0.217(10) Uani 1 1 d . . .
H3A H 0.0209 0.8863 0.2519 0.325 Uiso 1 1 calc R . .
H3B H 0.0759 0.9456 0.2310 0.325 Uiso 1 1 calc R . .
H3C H 0.0731 0.9243 0.2964 0.325 Uiso 1 1 calc R . .
C4 C 0.1953(8) 0.8671(13) 0.2535(7) 0.277(15) Uani 1 1 d . . .
H4A H 0.2227 0.8242 0.2456 0.415 Uiso 1 1 calc R . .
H4B H 0.2053 0.8827 0.2922 0.415 Uiso 1 1 calc R . .
H4C H 0.2097 0.9039 0.2268 0.415 Uiso 1 1 calc R . .
C5 C 0.0912(11) 0.7918(14) 0.2326(8) 0.164(7) Uani 1 1 d . . .
H5A H 0.0401 0.7866 0.2321 0.197 Uiso 1 1 calc R . .
C111 C 1.0238(4) 0.8460(3) 0.4508(3) 0.0444(17) Uani 1 1 d . . .
C112 C 1.0450(4) 0.8652(4) 0.5053(3) 0.0552(19) Uani 1 1 d . . .
H11A H 1.0108 0.8857 0.5303 0.066 Uiso 1 1 calc R . .
C113 C 1.1169(5) 0.8545(4) 0.5237(4) 0.069(2) Uani 1 1 d . . .
H11B H 1.1305 0.8676 0.5609 0.083 Uiso 1 1 calc R . .
C114 C 1.1676(5) 0.8249(5) 0.4876(5) 0.081(3) Uani 1 1 d . . .
H11C H 1.2155 0.8167 0.5006 0.097 Uiso 1 1 calc R . .
C115 C 1.1484(4) 0.8070(5) 0.4321(5) 0.080(3) Uani 1 1 d . . .
H11D H 1.1835 0.7888 0.4068 0.096 Uiso 1 1 calc R . .
C116 C 1.0760(4) 0.8166(4) 0.4143(4) 0.061(2) Uani 1 1 d . . .
H11E H 1.0624 0.8030 0.3772 0.073 Uiso 1 1 calc R . .
C121 C 0.8773(4) 0.8815(3) 0.4870(3) 0.0417(16) Uani 1 1 d . . .
C122 C 0.8421(4) 0.8322(4) 0.5211(3) 0.0559(19) Uani 1 1 d . . .
H12A H 0.8424 0.7842 0.5105 0.067 Uiso 1 1 calc R . .
C123 C 0.8066(5) 0.8526(4) 0.5701(4) 0.072(2) Uani 1 1 d . . .
H12B H 0.7844 0.8182 0.5934 0.087 Uiso 1 1 calc R . .
C124 C 0.8034(4) 0.9231(5) 0.5855(3) 0.066(2) Uani 1 1 d . . .
H12C H 0.7777 0.9370 0.6184 0.079 Uiso 1 1 calc R . .
C125 C 0.8383(4) 0.9730(4) 0.5523(3) 0.057(2) Uani 1 1 d . . .
H12D H 0.8374 1.0210 0.5629 0.068 Uiso 1 1 calc R . .
C126 C 0.8745(4) 0.9525(3) 0.5034(3) 0.0456(17) Uani 1 1 d . . .
H12E H 0.8977 0.9869 0.4807 0.055 Uiso 1 1 calc R . .
C131 C 0.9312(4) 0.9283(3) 0.3778(3) 0.0429(16) Uani 1 1 d . . .
C132 C 0.9818(4) 0.9836(4) 0.3843(3) 0.0520(18) Uani 1 1 d . . .
H13A H 1.0180 0.9805 0.4127 0.062 Uiso 1 1 calc R . .
C133 C 0.9789(5) 1.0429(4) 0.3494(4) 0.070(2) Uani 1 1 d . . .
H13B H 1.0128 1.0798 0.3547 0.084 Uiso 1 1 calc R . .
C134 C 0.9275(5) 1.0482(5) 0.3076(4) 0.082(3) Uani 1 1 d . . .
H13C H 0.9254 1.0888 0.2845 0.099 Uiso 1 1 calc R . .
C135 C 0.8784(5) 0.9935(5) 0.2995(4) 0.084(3) Uani 1 1 d . . .
H13D H 0.8436 0.9964 0.2701 0.101 Uiso 1 1 calc R . .
C136 C 0.8803(4) 0.9341(4) 0.3347(3) 0.060(2) Uani 1 1 d . . .
H13E H 0.8463 0.8974 0.3289 0.072 Uiso 1 1 calc R . .
C211 C 0.8873(4) 0.5608(3) 0.4157(3) 0.0401(15) Uani 1 1 d . . .
C212 C 0.8117(4) 0.5587(4) 0.4167(3) 0.061(2) Uani 1 1 d . . .
H21A H 0.7854 0.6006 0.4237 0.073 Uiso 1 1 calc R . .
C213 C 0.7741(4) 0.4956(4) 0.4077(4) 0.066(2) Uani 1 1 d . . .
H21B H 0.7228 0.4953 0.4088 0.079 Uiso 1 1 calc R . .
C214 C 0.8114(5) 0.4338(4) 0.3973(4) 0.068(2) Uani 1 1 d . . .
H21C H 0.7859 0.3910 0.3922 0.082 Uiso 1 1 calc R . .
C215 C 0.8861(5) 0.4353(4) 0.3944(4) 0.069(2) Uani 1 1 d . . .
H21D H 0.9117 0.3935 0.3858 0.083 Uiso 1 1 calc R . .
C216 C 0.9248(4) 0.4979(4) 0.4038(3) 0.0523(18) Uani 1 1 d . . .
H21E H 0.9761 0.4979 0.4021 0.063 Uiso 1 1 calc R . .
C221 C 0.9344(4) 0.6502(4) 0.5092(3) 0.0452(17) Uani 1 1 d . . .
C222 C 0.8877(5) 0.6120(5) 0.5436(4) 0.076(3) Uani 1 1 d . . .
H22A H 0.8565 0.5779 0.5274 0.091 Uiso 1 1 calc R . .
C223 C 0.8864(5) 0.6235(7) 0.6022(4) 0.098(3) Uani 1 1 d . . .
H22B H 0.8544 0.5967 0.6250 0.118 Uiso 1 1 calc R . .
C224 C 0.9300(5) 0.6719(6) 0.6271(4) 0.083(3) Uani 1 1 d . . .
H22C H 0.9279 0.6797 0.6667 0.099 Uiso 1 1 calc R . .
C225 C 0.9771(6) 0.7096(5) 0.5938(4) 0.083(3) Uani 1 1 d . . .
H22D H 1.0080 0.7433 0.6108 0.099 Uiso 1 1 calc R . .
C226 C 0.9799(5) 0.6987(4) 0.5353(3) 0.067(2) Uani 1 1 d . . .
H22E H 1.0133 0.7247 0.5131 0.081 Uiso 1 1 calc R . .
C231 C 1.0299(4) 0.6270(3) 0.4131(3) 0.0449(16) Uani 1 1 d . . .
C232 C 1.0781(4) 0.5937(4) 0.4507(3) 0.057(2) Uani 1 1 d . . .
H23A H 1.0613 0.5797 0.4869 0.069 Uiso 1 1 calc R . .
C233 C 1.1497(4) 0.5810(5) 0.4359(4) 0.075(3) Uani 1 1 d . . .
H23B H 1.1816 0.5595 0.4621 0.090 Uiso 1 1 calc R . .
C234 C 1.1741(4) 0.5997(5) 0.3830(4) 0.075(3) Uani 1 1 d . . .
H23C H 1.2228 0.5901 0.3727 0.090 Uiso 1 1 calc R . .
C235 C 1.1283(4) 0.6326(5) 0.3444(4) 0.069(2) Uani 1 1 d . . .
H23D H 1.1455 0.6455 0.3080 0.083 Uiso 1 1 calc R . .
C236 C 1.0564(4) 0.6463(4) 0.3599(3) 0.0543(19) Uani 1 1 d . . .
H23E H 1.0252 0.6691 0.3339 0.065 Uiso 1 1 calc R . .
N1 N 0.1233(7) 0.8540(8) 0.2478(4) 0.121(4) Uani 1 1 d . . .
O1 O 0.1315(10) 0.7433(9) 0.2197(7) 0.239(8) Uani 1 1 d . . .
O2 O 0.2500 0.7500 0.1300(11) 0.407(18) Uani 1 2 d S . .
H2E H 0.2121 0.7478 0.1515 0.488 Uiso 0.50 1 d PR . .

loop_
_atom_site_aniso_label
_atom_site_aniso_U_11
_atom_site_aniso_U_22
_atom_site_aniso_U_33
_atom_site_aniso_U_23
_atom_site_aniso_U_13
_atom_site_aniso_U_12
Sn1 0.0312(3) 0.0542(4) 0.0346(3) 0.000 0.000 0.0008(4)
Cu2 0.0348(4) 0.0396(4) 0.0444(4) 0.0011(4) -0.0054(3) 0.0011(4)
S1 0.0268(10) 0.0520(13) 0.0344(11) 0.000 0.000 0.0030(12)
S2 0.0319(8) 0.0723(11) 0.0399(8) 0.0036(10) -0.0037(7) 0.0021(11)
S3 0.0507(11) 0.0806(14) 0.0686(12) -0.0281(11) 0.0095(12) -0.0079(12)
P1 0.0322(9) 0.0381(9) 0.0432(10) -0.0009(8) 0.0001(8) -0.0015(8)
P2 0.0343(10) 0.0388(9) 0.0454(11) 0.0023(8) -0.0009(8) 0.0056(8)
C1 0.058(6) 0.140(9) 0.104(7) 0.072(7) 0.011(5) 0.022(6)
C2 0.059(7) 0.117(10) 0.38(2) 0.137(13) 0.007(11) 0.023(7)
C3 0.31(3) 0.182(17) 0.157(15) -0.014(13) 0.114(17) 0.045(18)
C4 0.103(11) 0.58(4) 0.145(14) 0.06(2) -0.060(10) -0.116(19)
C5 0.135(16) 0.22(2) 0.135(15) 0.053(16) -0.005(12) 0.015(16)
C111 0.036(4) 0.034(3) 0.063(5) 0.003(3) -0.005(3) -0.007(3)
C112 0.045(4) 0.048(4) 0.072(5) -0.006(4) -0.009(4) -0.001(4)
C113 0.061(5) 0.057(5) 0.089(6) -0.005(5) -0.030(5) -0.003(4)
C114 0.039(5) 0.069(6) 0.136(9) 0.000(6) -0.026(6) 0.002(4)
C115 0.039(5) 0.077(6) 0.125(8) -0.009(6) 0.008(5) 0.013(4)
C116 0.045(5) 0.061(5) 0.078(5) -0.006(4) 0.005(4) -0.003(4)
C121 0.039(4) 0.038(4) 0.047(4) 0.002(3) -0.002(3) 0.005(3)
C122 0.069(5) 0.047(4) 0.052(4) 0.004(4) 0.013(4) -0.006(4)
C123 0.088(6) 0.052(5) 0.077(6) 0.007(4) 0.033(5) -0.009(5)
C124 0.054(5) 0.084(6) 0.060(5) -0.004(5) 0.018(4) 0.007(4)
C125 0.046(4) 0.056(5) 0.068(5) -0.013(4) 0.011(4) 0.002(4)
C126 0.042(4) 0.043(4) 0.052(4) 0.002(3) 0.010(4) -0.005(3)
C131 0.044(4) 0.037(4) 0.048(4) 0.001(3) 0.002(3) -0.002(3)
C132 0.050(4) 0.049(4) 0.057(5) 0.005(4) -0.001(4) -0.007(4)
C133 0.072(6) 0.060(5) 0.077(6) 0.018(5) 0.001(5) -0.028(5)
C134 0.092(7) 0.066(6) 0.089(7) 0.035(5) -0.001(6) -0.009(5)
C135 0.075(6) 0.089(7) 0.090(7) 0.033(6) -0.027(5) -0.010(6)
C136 0.054(5) 0.056(5) 0.070(5) 0.010(4) -0.010(4) -0.007(4)
C211 0.041(4) 0.040(4) 0.040(4) 0.004(3) -0.001(3) 0.005(3)
C212 0.050(5) 0.045(4) 0.086(6) -0.001(4) -0.002(4) 0.009(4)
C213 0.050(5) 0.055(5) 0.092(6) -0.003(5) -0.003(4) -0.002(4)
C214 0.074(6) 0.047(5) 0.083(6) -0.006(4) -0.007(5) -0.009(4)
C215 0.084(6) 0.037(4) 0.087(6) -0.012(4) -0.013(5) 0.013(4)
C216 0.045(4) 0.048(4) 0.064(5) -0.005(4) -0.006(4) 0.007(4)
C221 0.043(4) 0.045(4) 0.048(4) -0.001(3) -0.006(3) 0.010(3)
C222 0.069(6) 0.104(7) 0.055(5) -0.009(5) 0.009(5) -0.017(5)
C223 0.069(6) 0.170(11) 0.054(6) 0.003(6) 0.015(5) -0.018(7)
C224 0.073(6) 0.119(8) 0.055(5) -0.025(6) -0.006(5) 0.032(6)
C225 0.107(8) 0.062(6) 0.079(7) -0.007(5) -0.024(6) 0.015(6)
C226 0.101(7) 0.048(4) 0.052(5) 0.001(4) -0.016(5) -0.003(5)
C231 0.039(4) 0.043(4) 0.052(4) -0.001(3) -0.002(3) 0.006(3)
C232 0.047(4) 0.074(5) 0.051(5) 0.014(4) 0.000(4) 0.009(4)
C233 0.042(5) 0.106(7) 0.076(6) 0.018(5) -0.006(4) 0.028(5)
C234 0.037(4) 0.106(7) 0.083(6) 0.008(6) 0.003(5) 0.018(5)
C235 0.052(5) 0.093(6) 0.063(5) 0.003(5) 0.010(4) 0.004(5)
C236 0.037(4) 0.071(5) 0.055(5) 0.002(4) -0.002(3) 0.004(4)
N1 0.126(10) 0.155(11) 0.081(7) 0.001(7) 0.011(7) -0.007(9)
O1 0.269(19) 0.221(16) 0.227(15) 0.046(12) 0.011(13) 0.071(13)
O2 0.60(5) 0.30(3) 0.32(3) 0.000 0.000 0.18(3)

loop_
_atom_type_symbol
_atom_type_description
_atom_type_scat_dispersion_real
_atom_type_scat_dispersion_imag
_atom_type_scat_source
C C 0.0033 0.0016 'International Tables Vol C Tables 4.2.6.8 and 6.1.1.4'
H H 0.0000 0.0000 'International Tables Vol C Tables 4.2.6.8 and 6.1.1.4'
N N 0.0061 0.0033 'International Tables Vol C Tables 4.2.6.8 and 6.1.1.4'
O O 0.0106 0.0060 'International Tables Vol C Tables 4.2.6.8 and 6.1.1.4'
P P 0.1023 0.0942 'International Tables Vol C Tables 4.2.6.8 and 6.1.1.4'
S S 0.1246 0.1234 'International Tables Vol C Tables 4.2.6.8 and 6.1.1.4'
Cu Cu 0.3201 1.2651 'International Tables Vol C Tables 4.2.6.8 and 6.1.1.4'
Br Br -0.2901 2.4595 'International Tables Vol C Tables 4.2.6.8 and 6.1.1.4'
Sn Sn -0.6537 1.4246 'International Tables Vol C Tables 4.2.6.8 and 6.1.1.4'

loop_
_geom_angle_atom_site_label_1
_geom_angle_atom_site_label_2
_geom_angle_atom_site_label_3
_geom_angle
_geom_angle_site_symmetry_1
_geom_angle_site_symmetry_3
_geom_angle_publ_flag
S1 Sn1 S3 121.48(5) . 2_665 ?
S1 Sn1 S3 121.48(5) . . ?
S3 Sn1 S3 117.05(11) 2_665 . ?
S1 Sn1 S2 91.25(4) . . ?
S3 Sn1 S2 87.09(7) 2_665 . ?
S3 Sn1 S2 91.60(7) . . ?
S1 Sn1 S2 91.25(4) . 2_665 ?
S3 Sn1 S2 91.60(7) 2_665 2_665 ?
S3 Sn1 S2 87.09(7) . 2_665 ?
S2 Sn1 S2 177.49(7) . 2_665 ?
P2 Cu2 P1 113.81(6) . . ?
P2 Cu2 S2 117.42(7) . 2_665 ?
P1 Cu2 S2 107.84(7) . 2_665 ?
P2 Cu2 S1 114.27(6) . . ?
P1 Cu2 S1 107.51(6) . . ?
S2 Cu2 S1 93.98(6) 2_665 . ?
Sn1 S1 Cu2 89.11(5) . 2_665 ?
Sn1 S1 Cu2 89.11(5) . . ?
Cu2 S1 Cu2 178.22(10) 2_665 . ?
C1 S2 Cu2 115.4(4) . 2_665 ?
C1 S2 Sn1 97.1(3) . . ?
Cu2 S2 Sn1 85.48(5) 2_665 . ?
C2 S3 Sn1 98.1(4) 2_665 . ?
C121 P1 C131 103.0(3) . . ?
C121 P1 C111 103.5(3) . . ?
C131 P1 C111 102.0(3) . . ?
C121 P1 Cu2 113.7(2) . . ?
C131 P1 Cu2 118.4(2) . . ?
C111 P1 Cu2 114.5(2) . . ?
C211 P2 C221 103.6(3) . . ?
C211 P2 C231 103.6(3) . . ?
C221 P2 C231 102.7(3) . . ?
C211 P2 Cu2 116.6(2) . . ?
C221 P2 Cu2 113.6(2) . . ?
C231 P2 Cu2 115.0(2) . . ?
C2 C1 S2 122.2(8) . . ?
C2 C1 H1A 106.8 . . ?
S2 C1 H1A 106.8 . . ?
C2 C1 H1B 106.8 . . ?
S2 C1 H1B 106.8 . . ?
H1A C1 H1B 106.6 . . ?
C1 C2 S3 127.6(9) . 2_665 ?
C1 C2 H2A 105.4 . . ?
S3 C2 H2A 105.4 2_665 . ?
C1 C2 H2B 105.4 . . ?
S3 C2 H2B 105.4 2_665 . ?
H2A C2 H2B 106.0 . . ?
N1 C3 H3A 109.5 . . ?
N1 C3 H3B 109.5 . . ?
H3A C3 H3B 109.5 . . ?
N1 C3 H3C 109.5 . . ?
H3A C3 H3C 109.5 . . ?
H3B C3 H3C 109.5 . . ?
N1 C4 H4A 109.5 . . ?
N1 C4 H4B 109.5 . . ?
H4A C4 H4B 109.5 . . ?
N1 C4 H4C 109.5 . . ?
H4A C4 H4C 109.5 . . ?
H4B C4 H4C 109.5 . . ?
O1 C5 N1 117(2) . . ?
O1 C5 H5A 121.6 . . ?
N1 C5 H5A 121.6 . . ?
C112 C111 C116 118.5(7) . . ?
C112 C111 P1 124.1(6) . . ?
C116 C111 P1 117.2(6) . . ?
C111 C112 C113 120.6(8) . . ?
C111 C112 H11A 119.7 . . ?
C113 C112 H11A 119.7 . . ?
C114 C113 C112 120.4(8) . . ?
C114 C113 H11B 119.8 . . ?
C112 C113 H11B 119.8 . . ?
C113 C114 C115 120.1(8) . . ?
C113 C114 H11C 119.9 . . ?
C115 C114 H11C 119.9 . . ?
C114 C115 C116 119.2(8) . . ?
C114 C115 H11D 120.4 . . ?
C116 C115 H11D 120.4 . . ?
C111 C116 C115 121.1(8) . . ?
C111 C116 H11E 119.5 . . ?
C115 C116 H11E 119.5 . . ?
C122 C121 C126 118.0(6) . . ?
C122 C121 P1 118.6(5) . . ?
C126 C121 P1 123.3(5) . . ?
C123 C122 C121 120.9(7) . . ?
C123 C122 H12A 119.5 . . ?
C121 C122 H12A 119.5 . . ?
C122 C123 C124 120.5(7) . . ?
C122 C123 H12B 119.7 . . ?
C124 C123 H12B 119.7 . . ?
C125 C124 C123 119.5(7) . . ?
C125 C124 H12C 120.3 . . ?
C123 C124 H12C 120.3 . . ?
C124 C125 C126 120.0(7) . . ?
C124 C125 H12D 120.0 . . ?
C126 C125 H12D 120.0 . . ?
C125 C126 C121 121.0(7) . . ?
C125 C126 H12E 119.5 . . ?
C121 C126 H12E 119.5 . . ?
C136 C131 C132 117.7(6) . . ?
C136 C131 P1 119.0(5) . . ?
C132 C131 P1 123.2(5) . . ?
C133 C132 C131 120.8(7) . . ?
C133 C132 H13A 119.6 . . ?
C131 C132 H13A 119.6 . . ?
C134 C133 C132 120.6(8) . . ?
C134 C133 H13B 119.7 . . ?
C132 C133 H13B 119.7 . . ?
C133 C134 C135 119.6(8) . . ?
C133 C134 H13C 120.2 . . ?
C135 C134 H13C 120.2 . . ?
C134 C135 C136 120.3(8) . . ?
C134 C135 H13D 119.8 . . ?
C136 C135 H13D 119.8 . . ?
C131 C136 C135 121.0(7) . . ?
C131 C136 H13E 119.5 . . ?
C135 C136 H13E 119.5 . . ?
C212 C211 C216 118.1(6) . . ?
C212 C211 P2 118.7(5) . . ?
C216 C211 P2 123.3(5) . . ?
C211 C212 C213 121.1(7) . . ?
C211 C212 H21A 119.5 . . ?
C213 C212 H21A 119.5 . . ?
C214 C213 C212 120.5(7) . . ?
C214 C213 H21B 119.7 . . ?
C212 C213 H21B 119.7 . . ?
C215 C214 C213 119.1(7) . . ?
C215 C214 H21C 120.4 . . ?
C213 C214 H21C 120.4 . . ?
C214 C215 C216 121.2(7) . . ?
C214 C215 H21D 119.4 . . ?
C216 C215 H21D 119.4 . . ?
C215 C216 C211 120.0(7) . . ?
C215 C216 H21E 120.0 . . ?
C211 C216 H21E 120.0 . . ?
C222 C221 C226 117.5(7) . . ?
C222 C221 P2 123.5(6) . . ?
C226 C221 P2 118.8(6) . . ?
C221 C222 C223 120.4(9) . . ?
C221 C222 H22A 119.8 . . ?
C223 C222 H22A 119.8 . . ?
C224 C223 C222 121.6(10) . . ?
C224 C223 H22B 119.2 . . ?
C222 C223 H22B 119.2 . . ?
C223 C224 C225 118.8(9) . . ?
C223 C224 H22C 120.6 . . ?
C225 C224 H22C 120.6 . . ?
C224 C225 C226 120.8(9) . . ?
C224 C225 H22D 119.6 . . ?
C226 C225 H22D 119.6 . . ?
C221 C226 C225 120.9(9) . . ?
C221 C226 H22E 119.6 . . ?
C225 C226 H22E 119.6 . . ?
C236 C231 C232 117.7(6) . . ?
C236 C231 P2 119.0(5) . . ?
C232 C231 P2 123.3(6) . . ?
C233 C232 C231 121.4(7) . . ?
C233 C232 H23A 119.3 . . ?
C231 C232 H23A 119.3 . . ?
C234 C233 C232 119.7(8) . . ?
C234 C233 H23B 120.1 . . ?
C232 C233 H23B 120.1 . . ?
C233 C234 C235 120.8(8) . . ?
C233 C234 H23C 119.6 . . ?
C235 C234 H23C 119.6 . . ?
C234 C235 C236 119.1(8) . . ?
C234 C235 H23D 120.4 . . ?
C236 C235 H23D 120.4 . . ?
C231 C236 C235 121.3(7) . . ?
C231 C236 H23E 119.4 . . ?
C235 C236 H23E 119.4 . . ?
C4 N1 C5 127.4(18) . . ?
C4 N1 C3 122.6(18) . . ?
C5 N1 C3 110.0(16) . . ?

loop_
_geom_bond_atom_site_label_1
_geom_bond_atom_site_label_2
_geom_bond_distance
_geom_bond_site_symmetry_2
_geom_bond_publ_flag
Sn1 S1 2.350(2) . ?
Sn1 S3 2.4169(19) 2_665 ?
Sn1 S3 2.4170(19) . ?
Sn1 S2 2.5847(15) . ?
Sn1 S2 2.5847(15) 2_665 ?
Cu2 P2 2.2705(19) . ?
Cu2 P1 2.290(2) . ?
Cu2 S2 2.3763(17) 2_665 ?
Cu2 S1 2.4523(7) . ?
S1 Cu2 2.4523(7) 2_665 ?
S2 C1 1.795(9) . ?
S2 Cu2 2.3763(17) 2_665 ?
S3 C2 1.775(11) 2_665 ?
P1 C121 1.817(7) . ?
P1 C131 1.823(7) . ?
P1 C111 1.824(7) . ?
P2 C211 1.819(7) . ?
P2 C221 1.826(7) . ?
P2 C231 1.827(7) . ?
C1 C2 1.292(13) . ?
C1 H1A 0.9700 . ?
C1 H1B 0.9700 . ?
C2 S3 1.775(10) 2_665 ?
C2 H2A 0.9700 . ?
C2 H2B 0.9700 . ?
C3 N1 1.411(17) . ?
C3 H3A 0.9600 . ?
C3 H3B 0.9600 . ?
C3 H3C 0.9600 . ?
C4 N1 1.332(15) . ?
C4 H4A 0.9600 . ?
C4 H4B 0.9600 . ?
C4 H4C 0.9600 . ?
C5 O1 1.20(2) . ?
C5 N1 1.35(2) . ?
C5 H5A 0.9300 . ?
C111 C112 1.368(10) . ?
C111 C116 1.382(9) . ?
C112 C113 1.384(10) . ?
C112 H11A 0.9300 . ?
C113 C114 1.359(12) . ?
C113 H11B 0.9300 . ?
C114 C115 1.374(12) . ?
C114 H11C 0.9300 . ?
C115 C116 1.385(11) . ?
C115 H11D 0.9300 . ?
C116 H11E 0.9300 . ?
C121 C122 1.371(9) . ?
C121 C126 1.380(9) . ?
C122 C123 1.360(10) . ?
C122 H12A 0.9300 . ?
C123 C124 1.366(10) . ?
C123 H12B 0.9300 . ?
C124 C125 1.364(10) . ?
C124 H12C 0.9300 . ?
C125 C126 1.364(9) . ?
C125 H12D 0.9300 . ?
C126 H12E 0.9300 . ?
C131 C136 1.364(9) . ?
C131 C132 1.389(9) . ?
C132 C133 1.372(10) . ?
C132 H13A 0.9300 . ?
C133 C134 1.346(11) . ?
C133 H13B 0.9300 . ?
C134 C135 1.367(11) . ?
C134 H13C 0.9300 . ?
C135 C136 1.376(10) . ?
C135 H13D 0.9300 . ?
C136 H13E 0.9300 . ?
C211 C212 1.368(9) . ?
C211 C216 1.384(9) . ?
C212 C213 1.377(10) . ?
C212 H21A 0.9300 . ?
C213 C214 1.358(10) . ?
C213 H21B 0.9300 . ?
C214 C215 1.355(11) . ?
C214 H21C 0.9300 . ?
C215 C216 1.381(10) . ?
C215 H21D 0.9300 . ?
C216 H21E 0.9300 . ?
C221 C222 1.365(10) . ?
C221 C226 1.366(10) . ?
C222 C223 1.375(11) . ?
C222 H22A 0.9300 . ?
C223 C224 1.331(13) . ?
C223 H22B 0.9300 . ?
C224 C225 1.347(12) . ?
C224 H22C 0.9300 . ?
C225 C226 1.372(11) . ?
C225 H22D 0.9300 . ?
C226 H22E 0.9300 . ?
C231 C236 1.370(9) . ?
C231 C232 1.381(9) . ?
C232 C233 1.363(10) . ?
C232 H23A 0.9300 . ?
C233 C234 1.350(11) . ?
C233 H23B 0.9300 . ?
C234 C235 1.366(11) . ?
C234 H23C 0.9300 . ?
C235 C236 1.375(10) . ?
C235 H23D 0.9300 . ?
C236 H23E 0.9300 . ?
O2 H2E 0.8501 . ?

loop_
_geom_torsion_atom_site_label_1
_geom_torsion_atom_site_label_2
_geom_torsion_atom_site_label_3
_geom_torsion_atom_site_label_4
_geom_torsion
_geom_torsion_site_symmetry_1
_geom_torsion_site_symmetry_2
_geom_torsion_site_symmetry_3
_geom_torsion_site_symmetry_4
_geom_torsion_publ_flag
S3 Sn1 S1 Cu2 84.26(6) 2_665 . . 2_665 ?
S3 Sn1 S1 Cu2 -95.74(6) . . . 2_665 ?
S2 Sn1 S1 Cu2 -3.10(5) . . . 2_665 ?
S2 Sn1 S1 Cu2 176.90(5) 2_665 . . 2_665 ?
S3 Sn1 S1 Cu2 -95.74(6) 2_665 . . . ?
S3 Sn1 S1 Cu2 84.26(6) . . . . ?
S2 Sn1 S1 Cu2 176.90(5) . . . . ?
S2 Sn1 S1 Cu2 -3.10(5) 2_665 . . . ?
P2 Cu2 S1 Sn1 -119.15(6) . . . . ?
P1 Cu2 S1 Sn1 113.50(5) . . . . ?
S2 Cu2 S1 Sn1 3.38(6) 2_665 . . . ?
P2 Cu2 S1 Cu2 -119.15(6) . . . 2_665 ?
P1 Cu2 S1 Cu2 113.50(6) . . . 2_665 ?
S2 Cu2 S1 Cu2 3.38(6) 2_665 . . 2_665 ?
S1 Sn1 S2 C1 118.2(4) . . . . ?
S3 Sn1 S2 C1 -3.2(4) 2_665 . . . ?
S3 Sn1 S2 C1 -120.2(4) . . . . ?
S2 Sn1 S2 C1 -61.8(4) 2_665 . . . ?
S1 Sn1 S2 Cu2 3.21(5) . . . 2_665 ?
S3 Sn1 S2 Cu2 -118.24(8) 2_665 . . 2_665 ?
S3 Sn1 S2 Cu2 124.75(7) . . . 2_665 ?
S2 Sn1 S2 Cu2 -176.79(5) 2_665 . . 2_665 ?
S1 Sn1 S3 C2 -76.0(6) . . . 2_665 ?
S3 Sn1 S3 C2 104.0(6) 2_665 . . 2_665 ?
S2 Sn1 S3 C2 -168.4(6) . . . 2_665 ?
S2 Sn1 S3 C2 13.7(6) 2_665 . . 2_665 ?
P2 Cu2 P1 C121 -86.7(2) . . . . ?
S2 Cu2 P1 C121 141.2(2) 2_665 . . . ?
S1 Cu2 P1 C121 40.9(2) . . . . ?
P2 Cu2 P1 C131 152.3(3) . . . . ?
S2 Cu2 P1 C131 20.2(3) 2_665 . . . ?
S1 Cu2 P1 C131 -80.1(3) . . . . ?
P2 Cu2 P1 C111 32.0(3) . . . . ?
S2 Cu2 P1 C111 -100.1(3) 2_665 . . . ?
S1 Cu2 P1 C111 159.6(3) . . . . ?
P1 Cu2 P2 C211 166.4(2) . . . . ?
S2 Cu2 P2 C211 -66.3(3) 2_665 . . . ?
S1 Cu2 P2 C211 42.4(3) . . . . ?
P1 Cu2 P2 C221 45.9(3) . . . . ?
S2 Cu2 P2 C221 173.2(3) 2_665 . . . ?
S1 Cu2 P2 C221 -78.1(3) . . . . ?
P1 Cu2 P2 C231 -72.0(3) . . . . ?
S2 Cu2 P2 C231 55.3(3) 2_665 . . . ?
S1 Cu2 P2 C231 164.0(2) . . . . ?
Cu2 S2 C1 C2 74.0(14) 2_665 . . . ?
Sn1 S2 C1 C2 -14.4(14) . . . . ?
S2 C1 C2 S3 35(2) . . . 2_665 ?
C121 P1 C111 C112 -1.2(7) . . . . ?
C131 P1 C111 C112 105.5(6) . . . . ?
Cu2 P1 C111 C112 -125.4(5) . . . . ?
C121 P1 C111 C116 173.7(5) . . . . ?
C131 P1 C111 C116 -79.6(6) . . . . ?
Cu2 P1 C111 C116 49.5(6) . . . . ?
C116 C111 C112 C113 -0.9(11) . . . . ?
P1 C111 C112 C113 173.9(6) . . . . ?
C111 C112 C113 C114 0.3(12) . . . . ?
C112 C113 C114 C115 1.7(13) . . . . ?
C113 C114 C115 C116 -2.9(14) . . . . ?
C112 C111 C116 C115 -0.3(11) . . . . ?
P1 C111 C116 C115 -175.5(6) . . . . ?
C114 C115 C116 C111 2.2(13) . . . . ?
C131 P1 C121 C122 156.7(6) . . . . ?
C111 P1 C121 C122 -97.4(6) . . . . ?
Cu2 P1 C121 C122 27.5(6) . . . . ?
C131 P1 C121 C126 -26.3(7) . . . . ?
C111 P1 C121 C126 79.6(6) . . . . ?
Cu2 P1 C121 C126 -155.6(5) . . . . ?
C126 C121 C122 C123 -1.2(11) . . . . ?
P1 C121 C122 C123 175.9(7) . . . . ?
C121 C122 C123 C124 2.1(13) . . . . ?
C122 C123 C124 C125 -2.2(14) . . . . ?
C123 C124 C125 C126 1.5(12) . . . . ?
C124 C125 C126 C121 -0.7(11) . . . . ?
C122 C121 C126 C125 0.5(10) . . . . ?
P1 C121 C126 C125 -176.4(5) . . . . ?
C121 P1 C131 C136 -96.8(6) . . . . ?
C111 P1 C131 C136 156.2(6) . . . . ?
Cu2 P1 C131 C136 29.6(7) . . . . ?
C121 P1 C131 C132 82.0(6) . . . . ?
C111 P1 C131 C132 -25.0(7) . . . . ?
Cu2 P1 C131 C132 -151.7(5) . . . . ?
C136 C131 C132 C133 1.8(11) . . . . ?
P1 C131 C132 C133 -177.0(6) . . . . ?
C131 C132 C133 C134 -0.8(13) . . . . ?
C132 C133 C134 C135 -0.9(15) . . . . ?
C133 C134 C135 C136 1.6(15) . . . . ?
C132 C131 C136 C135 -1.1(12) . . . . ?
P1 C131 C136 C135 177.8(7) . . . . ?
C134 C135 C136 C131 -0.6(14) . . . . ?
C221 P2 C211 C212 82.0(6) . . . . ?
C231 P2 C211 C212 -171.1(6) . . . . ?
Cu2 P2 C211 C212 -43.7(7) . . . . ?
C221 P2 C211 C216 -97.5(6) . . . . ?
C231 P2 C211 C216 9.4(7) . . . . ?
Cu2 P2 C211 C216 136.8(5) . . . . ?
C216 C211 C212 C213 1.6(12) . . . . ?
P2 C211 C212 C213 -177.9(6) . . . . ?
C211 C212 C213 C214 -0.3(13) . . . . ?
C212 C213 C214 C215 -1.7(14) . . . . ?
C213 C214 C215 C216 2.3(14) . . . . ?
C214 C215 C216 C211 -0.9(13) . . . . ?
C212 C211 C216 C215 -1.1(11) . . . . ?
P2 C211 C216 C215 178.4(6) . . . . ?
C211 P2 C221 C222 -20.6(7) . . . . ?
C231 P2 C221 C222 -128.1(7) . . . . ?
Cu2 P2 C221 C222 107.0(7) . . . . ?
C211 P2 C221 C226 164.9(6) . . . . ?
C231 P2 C221 C226 57.3(6) . . . . ?
Cu2 P2 C221 C226 -67.5(6) . . . . ?
C226 C221 C222 C223 1.1(13) . . . . ?
P2 C221 C222 C223 -173.5(7) . . . . ?
C221 C222 C223 C224 0.3(16) . . . . ?
C222 C223 C224 C225 -1.1(16) . . . . ?
C223 C224 C225 C226 0.5(15) . . . . ?
C222 C221 C226 C225 -1.7(12) . . . . ?
P2 C221 C226 C225 173.1(6) . . . . ?
C224 C225 C226 C221 1.0(14) . . . . ?
C211 P2 C231 C236 97.2(6) . . . . ?
C221 P2 C231 C236 -155.2(6) . . . . ?
Cu2 P2 C231 C236 -31.3(6) . . . . ?
C211 P2 C231 C232 -82.1(7) . . . . ?
C221 P2 C231 C232 25.5(7) . . . . ?
Cu2 P2 C231 C232 149.5(5) . . . . ?
C236 C231 C232 C233 0.6(12) . . . . ?
P2 C231 C232 C233 179.9(7) . . . . ?
C231 C232 C233 C234 -1.5(14) . . . . ?
C232 C233 C234 C235 1.3(15) . . . . ?
C233 C234 C235 C236 -0.3(14) . . . . ?
C232 C231 C236 C235 0.4(11) . . . . ?
P2 C231 C236 C235 -178.9(6) . . . . ?
C234 C235 C236 C231 -0.6(13) . . . . ?
O1 C5 N1 C4 -4(3) . . . . ?
O1 C5 N1 C3 175.7(17) . . . . ?
